data_7041189
loop_
_publ_author_name
'Miyamoto, Y.'
'Nasu, T.'
'Ozaki, N.'
'Umeta, Y.'
'Tokoro, H.'
'Nakabayashi, K.'
'Ohkoshi, S.'

_publ_section_title
;
 Photo-induced magnetization and first-principles calculations of a
 two-dimensional cyanide-bridged Co-W bimetal assembly.
;
_journal_issue 48
_journal_name_full 'Dalton transactions (Cambridge, England : 2003)'
_journal_page_first 19249
_journal_page_last 19256
_journal_paper_doi 10.1039/c6dt03793c
_journal_volume 45
_journal_year 2016
_chemical_formula_sum 'C18 Br2 Co N10 O2 W'
_chemical_formula_weight 790.840
_chemical_name_common 'Photo-induced phase'
_chemical_name_systematic
;
    ?
;
_space_group_IT_number 14
_symmetry_cell_setting monoclinic
_symmetry_Int_Tables_number 14
_symmetry_space_group_name_Hall '-P 2ybc'
_symmetry_space_group_name_H-M 'P 1 21/c 1'
_audit_update_record
;
2016-09-23 deposited with the CCDC.
2016-11-14 downloaded from the CCDC.
;
_cell_angle_alpha 90
_cell_angle_beta 107.35(9)
_cell_angle_gamma 90
_cell_formula_units_Z 4
_cell_length_a 13.193(10)
_cell_length_b 13.949(11)
_cell_length_c 15.040(12)
_cell_measurement_temperature 13
_cell_volume 2642(4)
_diffrn_ambient_temperature 13
_diffrn_detector 'D/tex Ultra'
_diffrn_measurement_device_type 'Ultima IV'
_diffrn_radiation_monochromator none
_diffrn_source 'X-ray tube'
_diffrn_source_target Cu
_exptl_crystal_density_diffrn 1.9883
_exptl_crystal_density_method 'not measured'
_exptl_crystal_F_000 1460.00
_pd_calc_method 'Rietveld Refinement'
_pd_char_colour red
_pd_instr_location ' ?'
_pd_meas_2theta_range_inc 0.0200
_pd_meas_2theta_range_max 40.0000
_pd_meas_2theta_range_min 5.0000
_pd_meas_number_of_points 1751
_pd_meas_scan_method step
_pd_proc_2theta_range_inc 0.0200
_pd_proc_2theta_range_max 40.0000
_pd_proc_2theta_range_min 5.0000
_pd_proc_ls_prof_R_factor 0.0033
_pd_proc_ls_prof_wR_expected 0.0037
_pd_proc_ls_prof_wR_factor 0.0044
_refine_ls_goodness_of_fit_all 1.1814
_refine_ls_number_constraints 6
_refine_ls_number_parameters 13
_refine_ls_number_restraints 0
_cod_data_source_file c6dt03793c2.cif
_cod_data_source_block Br8_C72_Co4_N40_O8_W4
_cod_depositor_comments 'Adding full bibliography for 7041188--7041189.cif.'
_cod_original_sg_symbol_H-M 'P 21/c'
_cod_database_code 7041189
_rigaku_reference_intensity_ratio 1.56

loop_
_space_group_symop_id
_space_group_symop_operation_xyz
1 x,y,z
2 -x,y+1/2,-z+1/2
3 -x,-y,-z
4 x,-y+1/2,z+1/2

loop_
_atom_site_label
_atom_site_fract_x
_atom_site_fract_y
_atom_site_fract_z
_atom_site_occupancy
_atom_site_symmetry_multiplicity
_atom_site_Wyckoff_symbol
_atom_site_adp_type
_atom_site_U_iso_or_equiv
_atom_site_type_symbol
W 0.09525 0.78031 0.02343 1 4 e Uiso 0.01267 W
C1 0.03542 0.85454 0.12578 1 4 e Uiso 0.01456 C
N1 0.01124 0.89387 0.18335 1 4 e Uiso 0.01583 N
C2 0.04412 0.66672 0.09967 1 4 e Uiso 0.01456 C
N2 0.013 0.60562 0.1361 1 4 e Uiso 0.01583 N
C3 0.04615 0.66218 -0.07009 1 4 e Uiso 0.01456 C
N3 0.02691 0.59911 -0.12006 1 4 e Uiso 0.01583 N
C4 0.04449 0.86363 -0.10089 1 4 e Uiso 0.01456 C
N4 0.02528 0.90775 -0.16643 1 4 e Uiso 0.01583 N
C5 -0.07644 0.78644 -0.00752 1 4 e Uiso 0.019 C
N5 -0.16783 0.7898 -0.03067 1 4 e Uiso 0.03166 N
C6 0.20896 0.7295 0.14886 1 4 e Uiso 0.019 C
N6 0.27362 0.70635 0.21411 1 4 e Uiso 0.03166 N
C7 0.1918 0.9051 0.0599 1 4 e Uiso 0.019 C
N7 0.2432 0.9768 0.0786 1 4 e Uiso 0.03166 N
C8 0.21432 0.74165 -0.048 1 4 e Uiso 0.019 C
N8 0.27642 0.71948 -0.0873 1 4 e Uiso 0.03166 N
Co 0.00196 0.99894 0.27402 1 4 e Uiso 0.01267 Co
N1L 0.16125 1.03706 0.3081 1 4 e Uiso 0.01583 N
C2L 0.23715 0.97001 0.32417 1 4 e Uiso 0.038 C
C3L 0.34236 0.99515 0.34566 1 4 e Uiso 0.038 C
C4L 0.36789 1.08772 0.34073 1 4 e Uiso 0.038 C
C5L 0.29022 1.15633 0.33321 1 4 e Uiso 0.038 C
C6L 0.18574 1.12887 0.31171 1 4 e Uiso 0.038 C
Br1L 0.5127 1.12076 0.37042 1 4 e Uiso 0.05699 Br
N8L -0.1583 0.96466 0.23765 1 4 e Uiso 0.01583 N
C9L -0.20574 0.94973 0.30643 1 4 e Uiso 0.038 C
C10L -0.31182 0.92809 0.28597 1 4 e Uiso 0.038 C
C11L -0.3686 0.93105 0.19376 1 4 e Uiso 0.038 C
C12L -0.31746 0.93683 0.12312 1 4 e Uiso 0.038 C
C13L -0.21116 0.9581 0.14658 1 4 e Uiso 0.038 C
Br2L -0.51498 0.90385 0.16086 1 4 e Uiso 0.05699 Br
O1 -0.545 0.7771 -0.1411 1 4 e Uiso 0.05699 O
O2 -0.3646 0.8477 -0.1184 1 4 e Uiso 0.05699 O

loop_
_diffrn_radiation_type
_diffrn_radiation_wavelength
_diffrn_radiation_wavelength_wt
'Cu K\a~1~' 1.540593 0.666667
'Cu K\a~2~' 1.544427 0.333333

loop_
_geom_angle_atom_site_label_1
_geom_angle_atom_site_label_2
_geom_angle_atom_site_label_3
_geom_angle
_geom_angle_site_symmetry_1
_geom_angle_site_symmetry_3
C7 W C4 77.7446 1_555 1_555
C7 W C3 147.1401 1_555 1_555
C7 W C6 80.5755 1_555 1_555
C7 W C5 121.8648 1_555 1_555
C7 W C2 135.5968 1_555 1_555
C7 W C1 75.2643 1_555 1_555
C7 W C8 82.408 1_555 1_555
C4 W C3 83.6213 1_555 1_555
C4 W C6 154.5931 1_555 1_555
C4 W C5 75.8846 1_555 1_555
C4 W C2 142.4288 1_555 1_555
C4 W C1 105.903 1_555 1_555
C4 W C8 77.9026 1_555 1_555
C3 W C6 108.5671 1_555 1_555
C3 W C5 78.316 1_555 1_555
C3 W C2 72.8375 1_555 1_555
C3 W C1 136.5036 1_555 1_555
C3 W C8 67.2507 1_555 1_555
C6 W C5 127.6334 1_555 1_555
C6 W C2 62.7949 1_555 1_555
C6 W C1 80.9364 1_555 1_555
C6 W C8 86.2844 1_555 1_555
C5 W C2 71.0199 1_555 1_555
C5 W C1 63.9387 1_555 1_555
C5 W C8 138.5136 1_555 1_555
C2 W C1 74.9616 1_555 1_555
C2 W C8 116.9696 1_555 1_555
C1 W C8 155.7638 1_555 1_555
N1 C1 W 175.2206 1_555 1_555
N1 C1 C5 127.0158 1_555 1_555
N1 C1 C7 125.4655 1_555 1_555
N1 C1 C2 128.0893 1_555 1_555
N1 C1 C6 126.9946 1_555 1_555
W C1 C5 57.7239 1_555 1_555
W C1 C7 51.3608 1_555 1_555
W C1 C2 52.332 1_555 1_555
W C1 C6 48.9406 1_555 1_555
C5 C1 C7 98.7895 1_555 1_555
C5 C1 C2 60.7067 1_555 1_555
C5 C1 C6 97.9203 1_555 1_555
C7 C1 C2 97.7624 1_555 1_555
C7 C1 C6 60.8949 1_555 1_555
C2 C1 C6 48.5531 1_555 1_555
C1 N1 Co 159.6825 1_555 1_555
C1 N1 N8L 145.0947 1_555 1_555
C1 N1 N3 146.4081 1_555 4_565
C1 N1 C13L 119.1511 1_555 1_555
Co N1 N8L 48.0561 1_555 1_555
Co N1 N3 44.9209 1_555 4_565
Co N1 C13L 69.6227 1_555 1_555
N8L N1 N3 60.5441 1_555 4_565
N8L N1 C13L 26.8192 1_555 1_555
N3 N1 C13L 86.8818 4_565 1_555
N2 C2 W 176.6106 1_555 1_555
N2 C2 C6 125.2023 1_555 1_555
N2 C2 C5 123.092 1_555 1_555
N2 C2 C3 124.4941 1_555 1_555
N2 C2 C1 128.4274 1_555 1_555
W C2 C6 58.0114 1_555 1_555
W C2 C5 54.4229 1_555 1_555
W C2 C3 52.8644 1_555 1_555
W C2 C1 52.7064 1_555 1_555
C6 C2 C5 108.3362 1_555 1_555
C6 C2 C3 92.3434 1_555 1_555
C6 C2 C1 69.4184 1_555 1_555
C5 C2 C3 64.6789 1_555 1_555
C5 C2 C1 52.8438 1_555 1_555
C3 C2 C1 100.6859 1_555 1_555
C2 N2 Co 164.5013 1_555 2_545
C2 N2 N1L 145.5139 1_555 2_545
C2 N2 N3 140.3291 1_555 3_565
C2 N2 N4 127.4823 1_555 4_565
C2 N2 C6L 120.8199 1_555 2_545
C2 N2 N8L 122.3525 1_555 2_545
Co N2 N1L 46.9731 2_545 2_545
Co N2 N3 44.9752 2_545 3_565
Co N2 N4 43.6231 2_545 4_565
Co N2 C6L 68.9277 2_545 2_545
Co N2 N8L 43.7864 2_545 2_545
N1L N2 N3 63.2508 2_545 3_565
N1L N2 N4 58.9302 2_545 4_565
N1L N2 C6L 26.101 2_545 2_545
N1L N2 N8L 90.7474 2_545 2_545
N3 N2 N4 88.5931 3_565 4_565
N3 N2 C6L 88.6724 3_565 2_545
N3 N2 N8L 58.1675 3_565 2_545
N4 N2 C6L 61.6873 4_565 2_545
N4 N2 N8L 58.973 4_565 2_545
C6L N2 N8L 110.6439 2_545 2_545
N3 C3 W 175.3678 1_555 1_555
N3 C3 C8 117.5128 1_555 1_555
N3 C3 C2 127.7335 1_555 1_555
N3 C3 C5 133.1075 1_555 1_555
N3 C3 C4 131.8861 1_555 1_555
W C3 C8 57.9608 1_555 1_555
W C3 C2 54.2981 1_555 1_555
W C3 C5 51.4326 1_555 1_555
W C3 C4 48.1145 1_555 1_555
C8 C3 C2 97.693 1_555 1_555
C8 C3 C5 106.0524 1_555 1_555
C8 C3 C4 62.0364 1_555 1_555
C2 C3 C5 57.0458 1_555 1_555
C2 C3 C4 97.81 1_555 1_555
C5 C3 C4 56.7263 1_555 1_555
C3 N3 Co 169.5547 1_555 4_564
C3 N3 N8L 134.9759 1_555 4_564
C3 N3 N2 144.7804 1_555 3_565
C3 N3 N1 125.5798 1_555 4_564
Co N3 N8L 46.3381 4_564 4_564
Co N3 N2 45.2191 4_564 3_565
Co N3 N1 44.3653 4_564 4_564
N8L N3 N2 62.5753 4_564 3_565
N8L N3 N1 57.6164 4_564 4_564
N2 N3 N1 89.5689 3_565 4_564
N4 C4 W 174.9221 1_555 1_555
N4 C4 C5 132.3083 1_555 1_555
N4 C4 C7 125.9351 1_555 1_555
N4 C4 C8 123.0897 1_555 1_555
N4 C4 C3 132.1678 1_555 1_555
W C4 C5 52.7604 1_555 1_555
W C4 C7 51.0816 1_555 1_555
W C4 C8 52.4364 1_555 1_555
W C4 C3 48.2641 1_555 1_555
C5 C4 C7 89.9261 1_555 1_555
C5 C4 C8 99.4165 1_555 1_555
C5 C4 C3 59.2713 1_555 1_555
C7 C4 C8 63.925 1_555 1_555
C7 C4 C3 95.6285 1_555 1_555
C8 C4 C3 51.1669 1_555 1_555
C4 N4 N2 141.5166 1_555 4_564
N5 C5 W 175.0224 1_555 1_555
N5 C5 C1 125.8663 1_555 1_555
N5 C5 C2 128.5043 1_555 1_555
N5 C5 C4 124.403 1_555 1_555
N5 C5 C3 126.6943 1_555 1_555
W C5 C1 58.3374 1_555 1_555
W C5 C2 54.5572 1_555 1_555
W C5 C4 51.355 1_555 1_555
W C5 C3 50.2514 1_555 1_555
C1 C5 C2 66.4496 1_555 1_555
C1 C5 C4 87.8816 1_555 1_555
C1 C5 C3 105.675 1_555 1_555
C2 C5 C4 104.0534 1_555 1_555
C2 C5 C3 58.2753 1_555 1_555
C4 C5 C3 64.0024 1_555 1_555
C5 N5 O2 160.0717 1_555 1_555
N6 C6 W 175.7553 1_555 1_555
N6 C6 C2 125.0437 1_555 1_555
N6 C6 C7 126.8733 1_555 1_555
N6 C6 C1 130.8949 1_555 1_555
N6 C6 C8 129.5966 1_555 1_555
W C6 C2 59.1937 1_555 1_555
W C6 C7 49.3912 1_555 1_555
W C6 C1 50.123 1_555 1_555
W C6 C8 47.8043 1_555 1_555
C2 C6 C7 104.67 1_555 1_555
C2 C6 C1 62.0285 1_555 1_555
C2 C6 C8 90.1386 1_555 1_555
C7 C6 C1 56.3578 1_555 1_555
C7 C6 C8 59.5623 1_555 1_555
C1 C6 C8 95.8172 1_555 1_555
C6 N6 O1 156.8368 1_555 4_665
N7 C7 W 177.8484 1_555 1_555
N7 C7 C1 126.0526 1_555 1_555
N7 C7 C4 127.0528 1_555 1_555
N7 C7 C6 131.9618 1_555 1_555
N7 C7 C8 130.7327 1_555 1_555
W C7 C1 53.3748 1_555 1_555
W C7 C4 51.1738 1_555 1_555
W C7 C6 50.0333 1_555 1_555
W C7 C8 50.1197 1_555 1_555
C1 C7 C4 80.9653 1_555 1_555
C1 C7 C6 62.7473 1_555 1_555
C1 C7 C8 102.9967 1_555 1_555
C4 C7 C6 100.2688 1_555 1_555
C4 C7 C8 59.0671 1_555 1_555
C6 C7 C8 64.0348 1_555 1_555
N8 C8 W 178.5218 1_555 1_555
N8 C8 C3 123.7364 1_555 1_555
N8 C8 C4 130.1783 1_555 1_555
N8 C8 C7 133.9428 1_555 1_555
N8 C8 C6 134.7128 1_555 1_555
W C8 C3 54.7885 1_555 1_555
W C8 C4 49.661 1_555 1_555
W C8 C7 47.4723 1_555 1_555
W C8 C6 45.9113 1_555 1_555
C3 C8 C4 66.7967 1_555 1_555
C3 C8 C7 101.3727 1_555 1_555
C3 C8 C6 79.5049 1_555 1_555
C4 C8 C7 57.0079 1_555 1_555
C4 C8 C6 93.6733 1_555 1_555
C7 C8 C6 56.4029 1_555 1_555
C8 N8 O1 145.8605 1_555 1_655
C8 N8 C2L 113.9771 1_555 4_564
O1 N8 C2L 100.1161 1_655 4_564
N1 Co N3 90.7138 1_555 4_565
N1 Co N2 178.0377 1_555 2_555
N1 Co N8L 85.2624 1_555 1_555
N1 Co N1L 95.2365 1_555 1_555
N1 Co C6L 111.2604 1_555 1_555
N1 Co C13L 70.1627 1_555 1_555
N1 Co C2L 78.8351 1_555 1_555
N3 Co N2 89.8057 4_565 2_555
N3 Co N8L 88.0509 4_565 1_555
N3 Co N1L 93.6008 4_565 1_555
N3 Co C6L 109.2027 4_565 1_555
N3 Co C13L 106.0976 4_565 1_555
N3 Co C2L 78.4722 4_565 1_555
N2 Co N8L 92.8644 2_555 1_555
N2 Co N1L 86.6189 2_555 1_555
N2 Co C6L 70.3253 2_555 1_555
N2 Co C13L 107.8757 2_555 1_555
N2 Co C2L 103.1237 2_555 1_555
N8L Co N1L 178.2664 1_555 1_555
N8L Co C6L 155.2808 1_555 1_555
N8L Co C13L 23.797 1_555 1_555
N8L Co C2L 158.9143 1_555 1_555
N1L Co C6L 23.1846 1_555 1_555
N1L Co C13L 155.2381 1_555 1_555
N1L Co C2L 22.5703 1_555 1_555
C6L Co C13L 144.6218 1_555 1_555
C6L Co C2L 45.7517 1_555 1_555
C13L Co C2L 148.6128 1_555 1_555
C6L N1L C2L 120.7002 1_555 1_555
C6L N1L Co 118.4382 1_555 1_555
C6L N1L C5L 30.7694 1_555 1_555
C6L N1L C3L 90.7209 1_555 1_555
C6L N1L C4L 61.2576 1_555 1_555
C6L N1L N2 82.5664 1_555 2_555
C2L N1L Co 120.8479 1_555 1_555
C2L N1L C5L 89.933 1_555 1_555
C2L N1L C3L 29.9808 1_555 1_555
C2L N1L C4L 59.5045 1_555 1_555
C2L N1L N2 144.1373 1_555 2_555
Co N1L C5L 149.2049 1_555 1_555
Co N1L C3L 150.8244 1_555 1_555
Co N1L C4L 176.3171 1_555 1_555
Co N1L N2 46.408 1_555 2_555
C5L N1L C3L 59.9525 1_555 1_555
C5L N1L C4L 30.5879 1_555 1_555
C5L N1L N2 109.1735 1_555 2_555
C3L N1L C4L 29.6179 1_555 1_555
C3L N1L N2 149.8393 1_555 2_555
C4L N1L N2 135.8022 1_555 2_555
N1L C2L C3L 120.8779 1_555 1_555
N1L C2L C6L 29.3977 1_555 1_555
N1L C2L C4L 90.9697 1_555 1_555
N1L C2L C5L 60.1601 1_555 1_555
N1L C2L N8 137.0934 1_555 4_565
N1L C2L Co 36.5818 1_555 1_555
C3L C2L C6L 91.4816 1_555 1_555
C3L C2L C4L 30.0935 1_555 1_555
C3L C2L C5L 60.7182 1_555 1_555
C3L C2L N8 95.3869 1_555 4_565
C3L C2L Co 157.4532 1_555 1_555
C6L C2L C4L 61.6128 1_555 1_555
C6L C2L C5L 30.7634 1_555 1_555
C6L C2L N8 155.3646 1_555 4_565
C6L C2L Co 65.9743 1_555 1_555
C4L C2L C5L 30.9683 1_555 1_555
C4L C2L N8 123.9664 1_555 4_565
C4L C2L Co 127.4325 1_555 1_555
C5L C2L N8 147.2157 1_555 4_565
C5L C2L Co 96.7375 1_555 1_555
N8 C2L Co 105.3739 4_565 1_555
C4L C3L C2L 119.0325 1_555 1_555
C4L C3L C5L 31.1979 1_555 1_555
C4L C3L N1L 90.0746 1_555 1_555
C4L C3L C6L 61.2077 1_555 1_555
C4L C3L Br1L 36.5314 1_555 1_555
C2L C3L C5L 88.52 1_555 1_555
C2L C3L N1L 29.1413 1_555 1_555
C2L C3L C6L 58.1593 1_555 1_555
C2L C3L Br1L 155.564 1_555 1_555
C5L C3L N1L 59.379 1_555 1_555
C5L C3L C6L 30.3608 1_555 1_555
C5L C3L Br1L 67.2272 1_555 1_555
N1L C3L C6L 29.0187 1_555 1_555
N1L C3L Br1L 126.5321 1_555 1_555
C6L C3L Br1L 97.5465 1_555 1_555
C3L C4L C5L 118.5984 1_555 1_555
C3L C4L Br1L 118.3917 1_555 1_555
C3L C4L C2L 30.874 1_555 1_555
C3L C4L C6L 89.1903 1_555 1_555
C3L C4L N1L 60.3075 1_555 1_555
C5L C4L Br1L 121.6351 1_555 1_555
C5L C4L C2L 88.4063 1_555 1_555
C5L C4L C6L 30.0957 1_555 1_555
C5L C4L N1L 59.0341 1_555 1_555
Br1L C4L C2L 149.2657 1_555 1_555
Br1L C4L C6L 151.7306 1_555 1_555
Br1L C4L N1L 176.772 1_555 1_555
C2L C4L C6L 58.5393 1_555 1_555
C2L C4L N1L 29.5258 1_555 1_555
C6L C4L N1L 29.0332 1_555 1_555
C6L C5L C4L 119.5962 1_555 1_555
C6L C5L N1L 29.408 1_555 1_555
C6L C5L C3L 90.0756 1_555 1_555
C6L C5L C2L 59.3139 1_555 1_555
C6L C5L Br1L 153.6934 1_555 1_555
C4L C5L N1L 90.378 1_555 1_555
C4L C5L C3L 30.2037 1_555 1_555
C4L C5L C2L 60.6255 1_555 1_555
C4L C5L Br1L 34.0976 1_555 1_555
N1L C5L C3L 60.6685 1_555 1_555
N1L C5L C2L 29.9069 1_555 1_555
N1L C5L Br1L 124.3946 1_555 1_555
C3L C5L C2L 30.7618 1_555 1_555
C3L C5L Br1L 63.7972 1_555 1_555
C2L C5L Br1L 94.5212 1_555 1_555
N1L C6L C5L 119.8226 1_555 1_555
N1L C6L C2L 29.902 1_555 1_555
N1L C6L C4L 89.7092 1_555 1_555
N1L C6L C3L 60.2604 1_555 1_555
N1L C6L Co 38.3772 1_555 1_555
N1L C6L N2 71.3326 1_555 2_555
C5L C6L C2L 89.9227 1_555 1_555
C5L C6L C4L 30.3081 1_555 1_555
C5L C6L C3L 59.5637 1_555 1_555
C5L C6L Co 158.1955 1_555 1_555
C5L C6L N2 150.6256 1_555 2_555
C2L C6L C4L 59.8479 1_555 1_555
C2L C6L C3L 30.3591 1_555 1_555
C2L C6L Co 68.274 1_555 1_555
C2L C6L N2 97.7507 1_555 2_555
C4L C6L C3L 29.602 1_555 1_555
C4L C6L Co 127.9662 1_555 1_555
C4L C6L N2 147.929 1_555 2_555
C3L C6L Co 98.6326 1_555 1_555
C3L C6L N2 123.8627 1_555 2_555
Co C6L N2 40.747 1_555 2_555
C4L Br1L C3L 25.0769 1_555 1_555
C4L Br1L C5L 24.2673 1_555 1_555
C3L Br1L C5L 48.9756 1_555 1_555
C13L N8L C9L 122.876 1_555 1_555
C13L N8L Co 117.5893 1_555 1_555
C13L N8L C12L 31.7907 1_555 1_555
C13L N8L C10L 93.7782 1_555 1_555
C13L N8L C11L 63.5388 1_555 1_555
C13L N8L N1 83.9581 1_555 1_555
C13L N8L N3 143.9326 1_555 4_565
C13L N8L N2 136.9829 1_555 2_555
C9L N8L Co 119.5347 1_555 1_555
C9L N8L C12L 91.0889 1_555 1_555
C9L N8L C10L 29.1004 1_555 1_555
C9L N8L C11L 59.4441 1_555 1_555
C9L N8L N1 138.885 1_555 1_555
C9L N8L N3 82.491 1_555 4_565
C9L N8L N2 88.3587 1_555 2_555
Co N8L C12L 149.3726 1_555 1_555
Co N8L C10L 148.63 1_555 1_555
Co N8L C11L 176.4828 1_555 1_555
Co N8L N1 46.6815 1_555 1_555
Co N8L N3 45.611 1_555 4_565
Co N8L N2 43.3491 1_555 2_555
C12L N8L C10L 61.9891 1_555 1_555
C12L N8L C11L 31.8085 1_555 1_555
C12L N8L N1 110.6152 1_555 1_555
C12L N8L N3 152.1748 1_555 4_565
C12L N8L N2 147.9715 1_555 2_555
C10L N8L C11L 30.4107 1_555 1_555
C10L N8L N1 146.9395 1_555 1_555
C10L N8L N3 108.4267 1_555 4_565
C10L N8L N2 112.6783 1_555 2_555
C11L N8L N1 136.5357 1_555 1_555
C11L N8L N3 135.6284 1_555 4_565
C11L N8L N2 133.3871 1_555 2_555
N1 N8L N3 61.8395 1_555 4_565
N1 N8L N2 90.0292 1_555 2_555
N3 N8L N2 59.2571 4_565 2_555
C10L C9L N8L 121.7678 1_555 1_555
C10L C9L C11L 32.03 1_555 1_555
C10L C9L C13L 93.5895 1_555 1_555
C10L C9L C12L 63.26 1_555 1_555
N8L C9L C11L 89.8676 1_555 1_555
N8L C9L C13L 28.1808 1_555 1_555
N8L C9L C12L 58.5086 1_555 1_555
C11L C9L C13L 61.7577 1_555 1_555
C11L C9L C12L 31.5224 1_555 1_555
C13L C9L C12L 30.3296 1_555 1_555
C11L C10L C9L 115.7384 1_555 1_555
C11L C10L N8L 86.7331 1_555 1_555
C11L C10L C12L 29.8939 1_555 1_555
C11L C10L Br2L 36.4684 1_555 1_555
C11L C10L C13L 58.6316 1_555 1_555
C9L C10L N8L 29.1319 1_555 1_555
C9L C10L C12L 86.4298 1_555 1_555
C9L C10L Br2L 152.1996 1_555 1_555
C9L C10L C13L 57.4003 1_555 1_555
N8L C10L C12L 57.2984 1_555 1_555
N8L C10L Br2L 123.1779 1_555 1_555
N8L C10L C13L 28.2696 1_555 1_555
C12L C10L Br2L 65.9972 1_555 1_555
C12L C10L C13L 29.0296 1_555 1_555
Br2L C10L C13L 94.979 1_555 1_555
C10L C11L C12L 121.4642 1_555 1_555
C10L C11L Br2L 117.9946 1_555 1_555
C10L C11L C9L 32.2316 1_555 1_555
C10L C11L C13L 92.5036 1_555 1_555
C10L C11L N8L 62.8563 1_555 1_555
C12L C11L Br2L 119.5603 1_555 1_555
C12L C11L C9L 89.8244 1_555 1_555
C12L C11L C13L 29.5384 1_555 1_555
C12L C11L N8L 59.2942 1_555 1_555
Br2L C11L C9L 150.2202 1_555 1_555
Br2L C11L C13L 149.0912 1_555 1_555
Br2L C11L N8L 178.0716 1_555 1_555
C9L C11L C13L 60.4687 1_555 1_555
C9L C11L N8L 30.6883 1_555 1_555
C13L C11L N8L 29.8143 1_555 1_555
C13L C12L C11L 119.7837 1_555 1_555
C13L C12L N8L 31.0022 1_555 1_555
C13L C12L C10L 91.7131 1_555 1_555
C13L C12L C9L 61.403 1_555 1_555
C13L C12L Br2L 154.6609 1_555 1_555
C11L C12L N8L 88.8972 1_555 1_555
C11L C12L C10L 28.6419 1_555 1_555
C11L C12L C9L 58.6532 1_555 1_555
C11L C12L Br2L 34.8875 1_555 1_555
N8L C12L C10L 60.7125 1_555 1_555
N8L C12L C9L 30.4025 1_555 1_555
N8L C12L Br2L 123.7654 1_555 1_555
C10L C12L C9L 30.3103 1_555 1_555
C10L C12L Br2L 63.173 1_555 1_555
C9L C12L Br2L 93.4309 1_555 1_555
N8L C13L C12L 117.2071 1_555 1_555
N8L C13L C9L 28.9432 1_555 1_555
N8L C13L C11L 86.6468 1_555 1_555
N8L C13L C10L 57.9522 1_555 1_555
N8L C13L Co 38.6138 1_555 1_555
N8L C13L N1 69.2227 1_555 1_555
C12L C13L C9L 88.2674 1_555 1_555
C12L C13L C11L 30.6779 1_555 1_555
C12L C13L C10L 59.2573 1_555 1_555
C12L C13L Co 155.81 1_555 1_555
C12L C13L N1 149.6579 1_555 1_555
C9L C13L C11L 57.7735 1_555 1_555
C9L C13L C10L 29.0103 1_555 1_555
C9L C13L Co 67.557 1_555 1_555
C9L C13L N1 93.8288 1_555 1_555
C11L C13L C10L 28.8648 1_555 1_555
C11L C13L Co 125.1675 1_555 1_555
C11L C13L N1 142.1262 1_555 1_555
C10L C13L Co 96.5652 1_555 1_555
C10L C13L N1 118.3963 1_555 1_555
Co C13L N1 40.2145 1_555 1_555
C11L Br2L C10L 25.537 1_555 1_555
C11L Br2L C12L 25.5522 1_555 1_555
C10L Br2L C12L 50.8298 1_555 1_555
O2 O1 N6 130.4517 1_555 4_464
O2 O1 N8 155.872 1_555 1_455
N6 O1 N8 69.1614 4_464 1_455
O1 O2 N5 134.0335 1_555 1_555

loop_
_geom_bond_atom_site_label_1
_geom_bond_atom_site_label_2
_geom_bond_distance
_geom_bond_site_symmetry_2
W C7 2.13 1_555
W C4 2.1327 1_555
W C3 2.1377 1_555
W C6 2.1503 1_555
W C5 2.1739 1_555
W C2 2.1775 1_555
W C1 2.1885 1_555
W C8 2.2179 1_555
C1 N1 1.1477 1_555
C1 W 2.1885 1_555
C1 C5 2.3098 1_555
C1 C7 2.6372 1_555
C1 C2 2.6567 1_555
C1 C6 2.8161 1_555
N1 C1 1.1477 1_555
N1 Co 2.0303 1_555
N1 N8L 2.7811 1_555
N1 N3 2.9034 4_565
N1 C13L 2.958 1_555
C2 N2 1.153 1_555
C2 W 2.1775 1_555
C2 C6 2.2548 1_555
C2 C5 2.5275 1_555
C2 C3 2.5621 1_555
C2 C1 2.6567 1_555
N2 C2 1.153 1_555
N2 Co 2.0591 2_545
N2 N1L 2.838 2_545
N2 N3 2.9009 3_565
N2 N4 2.9317 4_565
N2 C6L 2.9704 2_545
N2 N8L 2.9959 2_545
C3 N3 1.1355 1_555
C3 W 2.1377 1_555
C3 C8 2.4129 1_555
C3 C2 2.5621 1_555
C3 C5 2.7228 1_555
C3 C4 2.847 1_555
N3 C3 1.1355 1_555
N3 Co 2.0504 4_564
N3 N8L 2.8676 4_564
N3 N2 2.9009 3_565
N3 N1 2.9034 4_564
C4 N4 1.125 1_555
C4 W 2.1327 1_555
C4 C5 2.6482 1_555
C4 C7 2.6752 1_555
C4 C8 2.7359 1_555
C4 C3 2.847 1_555
N4 C4 1.125 1_555
N4 N2 2.9317 4_564
C5 N5 1.1519 1_555
C5 W 2.1739 1_555
C5 C1 2.3098 1_555
C5 C2 2.5275 1_555
C5 C4 2.6482 1_555
C5 C3 2.7228 1_555
N5 C5 1.1519 1_555
N5 O2 2.6626 1_555
C6 N6 1.1383 1_555
C6 W 2.1503 1_555
C6 C2 2.2548 1_555
C6 C7 2.7678 1_555
C6 C1 2.8161 1_555
C6 C8 2.9874 1_555
N6 C6 1.1383 1_555
N6 O1 2.7228 4_665
C7 N7 1.1939 1_555
C7 W 2.13 1_555
C7 C1 2.6372 1_555
C7 C4 2.6752 1_555
C7 C6 2.7678 1_555
C7 C8 2.8649 1_555
N7 C7 1.1939 1_555
C8 N8 1.1853 1_555
C8 W 2.2179 1_555
C8 C3 2.4129 1_555
C8 C4 2.7359 1_555
C8 C7 2.8649 1_555
C8 C6 2.9874 1_555
N8 C8 1.1853 1_555
N8 O1 2.8264 1_655
N8 C2L 2.9354 4_564
Co N1 2.0303 1_555
Co N3 2.0504 4_565
Co N2 2.0591 2_555
Co N8L 2.0757 1_555
Co N1L 2.0783 1_555
Co C6L 2.9437 1_555
Co C13L 2.9478 1_555
Co C2L 2.9939 1_555
N1L C6L 1.3179 1_555
N1L C2L 1.3385 1_555
N1L Co 2.0783 1_555
N1L C5L 2.3286 1_555
N1L C3L 2.359 1_555
N1L C4L 2.7156 1_555
N1L N2 2.838 2_555
C2L N1L 1.3385 1_555
C2L C3L 1.3735 1_555
C2L C6L 2.3086 1_555
C2L C4L 2.3403 1_555
C2L C5L 2.6845 1_555
C2L N8 2.9354 4_565
C2L Co 2.9939 1_555
C3L C4L 1.3421 1_555
C3L C2L 1.3735 1_555
C3L C5L 2.3423 1_555
C3L N1L 2.359 1_555
C3L C6L 2.7167 1_555
C3L Br1L 2.7857 1_555
C4L C3L 1.3421 1_555
C4L C5L 1.3819 1_555
C4L Br1L 1.8849 1_555
C4L C2L 2.3403 1_555
C4L C6L 2.381 1_555
C4L N1L 2.7156 1_555
C5L C6L 1.3731 1_555
C5L C4L 1.3819 1_555
C5L N1L 2.3286 1_555
C5L C3L 2.3423 1_555
C5L C2L 2.6845 1_555
C5L Br1L 2.8627 1_555
C6L N1L 1.3179 1_555
C6L C5L 1.3731 1_555
C6L C2L 2.3086 1_555
C6L C4L 2.381 1_555
C6L C3L 2.7167 1_555
C6L Co 2.9437 1_555
C6L N2 2.9704 2_555
Br1L C4L 1.8849 1_555
Br1L C3L 2.7857 1_555
Br1L C5L 2.8627 1_555
N8L C13L 1.342 1_555
N8L C9L 1.3753 1_555
N8L Co 2.0757 1_555
N8L C12L 2.3173 1_555
N8L C10L 2.4018 1_555
N8L C11L 2.6946 1_555
N8L N1 2.7811 1_555
N8L N3 2.8676 4_565
N8L N2 2.9959 2_555
C9L C10L 1.3739 1_555
C9L N8L 1.3753 1_555
C9L C11L 2.3204 1_555
C9L C13L 2.3867 1_555
C9L C12L 2.717 1_555
C10L C11L 1.3662 1_555
C10L C9L 1.3739 1_555
C10L N8L 2.4018 1_555
C10L C12L 2.4312 1_555
C10L Br2L 2.7984 1_555
C10L C13L 2.8274 1_555
C11L C10L 1.3662 1_555
C11L C12L 1.4206 1_555
C11L Br2L 1.8837 1_555
C11L C9L 2.3204 1_555
C11L C13L 2.4165 1_555
C11L N8L 2.6946 1_555
C12L C13L 1.3727 1_555
C12L C11L 1.4206 1_555
C12L N8L 2.3173 1_555
C12L C10L 2.4312 1_555
C12L C9L 2.717 1_555
C12L Br2L 2.8647 1_555
C13L N8L 1.342 1_555
C13L C12L 1.3727 1_555
C13L C9L 2.3867 1_555
C13L C11L 2.4165 1_555
C13L C10L 2.8274 1_555
C13L Co 2.9478 1_555
C13L N1 2.958 1_555
Br2L C11L 1.8837 1_555
Br2L C10L 2.7984 1_555
Br2L C12L 2.8647 1_555
O1 O2 2.5032 1_555
O1 N6 2.7228 4_464
O1 N8 2.8264 1_455
O2 O1 2.5032 1_555
O2 N5 2.6626 1_555
